data_2003437
loop_
_publ_author_name
'Pavlyuk, Volodymyr V.'
'Yanson, Tamara I.'
'Bodak, Oksana I.'
'\<Cern\'y, Radovan'
'Gladyshevskii, Roman E.'
'Yvon, Klaus'
'Stepien-Damm, Julia'

_publ_section_title
;
 Structure Refinement of Orthorhombic MnAl~3~
;
_journal_coden_ASTM ACSCEE
_journal_issue 5
_journal_name_full
;
 Acta Crystallographica, Section C: Crystal Structure Communications
;
_journal_page_first 792
_journal_page_last 794
_journal_paper_doi 10.1107/s0108270194012965
_journal_volume 51
_journal_year 1995
_chemical_compound_source ?
_chemical_formula_sum 'Al10 Mn3'
_chemical_formula_weight 434.83
_space_group_IT_number 62
_symmetry_space_group_name_Hall '-P 2ac 2n'
_symmetry_space_group_name_H-M 'P n m a'
_atom_type_scat_source IntTabIV
_cell_angle_alpha 90
_cell_angle_beta 90
_cell_angle_gamma 90
_cell_formula_units_Z 12
_cell_length_a 14.883(3)
_cell_length_b 12.447(4)
_cell_length_c 12.560(3)
_cell_measurement_reflns_used 25
_cell_measurement_temperature 293
_cell_measurement_theta_max 19
_cell_measurement_theta_min 8.5
_cell_volume 2327(1)
_diffrn_measurement_device CAD-4
_diffrn_measurement_method \w/2\q
_diffrn_radiation_type MoK\a
_diffrn_radiation_wavelength 0.71073
_diffrn_reflns_av_R_equivalents 0.18
_diffrn_reflns_limit_h_max 11
_diffrn_reflns_limit_h_min 0
_diffrn_reflns_limit_k_max 12
_diffrn_reflns_limit_k_min 0
_diffrn_reflns_limit_l_max 14
_diffrn_reflns_limit_l_min 0
_diffrn_reflns_number 4412
_diffrn_reflns_theta_max 20
_diffrn_standards_decay_% '2.7, 2.2'
_diffrn_standards_interval_count ?
_diffrn_standards_interval_time 60
_diffrn_standards_number 2
_exptl_absorpt_coefficient_mu 5.842
_exptl_absorpt_correction_T_max 0.0575
_exptl_absorpt_correction_T_min 0.0227
_exptl_absorpt_correction_type analytical
_exptl_crystal_colour silverish
_exptl_crystal_density_diffrn 3.724
_exptl_crystal_density_meas ?
_exptl_crystal_description needle
_exptl_crystal_size_max 0.049
_exptl_crystal_size_mid 0.013
_exptl_crystal_size_min 0.009
_exptl_crystal_size_rad ?
_refine_diff_density_max 2.70
_refine_diff_density_min -3.51
_refine_ls_extinction_coef 'g = 0.005'
_refine_ls_extinction_method 'Zachariasen (1968)'
_refine_ls_goodness_of_fit_obs 1.316
_refine_ls_hydrogen_treatment ?
_refine_ls_number_parameters 175
_refine_ls_number_reflns 462
_refine_ls_R_factor_obs 0.045
_refine_ls_shift/esd_max 0.0007
_refine_ls_structure_factor_coef F
_refine_ls_weighting_details 'w = 1/\s^2^(F)'
_refine_ls_weighting_scheme calc
_refine_ls_wR_factor_obs 0.025
_reflns_number_observed 462
_reflns_number_total 1142
_reflns_observed_criterion F>3\s(F)
_cod_depositor_comments
;
The following automatic conversions were performed:

'_refine_ls_weighting_scheme' value '1/\s^2^(F)' was changed to
'calc'. New tag '_refine_ls_weighting_details' was created. The value
of the new tag was set to 'w = 1/\s^2^(F)'.

Automatic conversion script
Id: cif_fix_values 3143 2015-03-26 13:38:13Z robertas 
;
_cod_original_formula_sum 'Mn3 Al10'
_cod_database_code 2003437

loop_
_symmetry_equiv_pos_as_xyz
x,y,z
1/2+x,y,1/2-z
x,1/2-y,z
1/2-x,1/2+y,1/2+z
-x,-y,-z
1/2-x,-y,1/2+z
-x,1/2+y,-z
1/2+x,1/2-y,1/2-z

loop_
_atom_site_label
_atom_site_occupancy
_atom_site_Wyckoff_symbol
_atom_site_fract_x
_atom_site_fract_y
_atom_site_fract_z
_atom_site_U_iso_or_equiv
Mn(1) 0.50(3) 8d .1281(3) .0628(7) .1592(8) .009(2)
Al(1') 0.50(3) 8d .1281(3) .0628(7) .1592(8) .009(2)
Mn(2) 1 8d .1798(4) .5575(5) .3466(7) .009(1)
Mn(3) 0.40(3) 8d .3167(6) .061(1) .4607(8) .008(3)
Al(3') 0.60(3) 8d .3167(6) .061(1) .4607(8) .008(3)
Mn(4) 1 4c .052(1) .25 .453(1) .013(4)
Mn(5) 0.53(5) 4c .058(1) .25 .242(1) .005(5)
Al(5') 0.47(5) 4c .058(1) .25 .242(1) .005(5)
Mn(6) 1 4c .2249(8) .25 .5236(7) .006(4)
Mn(7) 1 4c .2348(7) .25 .1749(9) .008(4)
Mn(8) 0.64(4) 4c .3343(6) .25 .346(1) .006(3)
Al(8') 0.36(4) 4c .3343(6) .25 .346(1) .006(3)
Mn(9) 1 4c .5417(6) .25 .647(1) .007(3)
Al(1) 1 8d .0162(5) .066(1) .350(1) .005(2)
Al(2) 1 8d .051(1) .626(1) .460(1) .005(2)
Al(3) 1 8d .050(1) .622(1) .240(1) .019(4)
Al(4) 1 8d .1299(6) .065(1) .535(1) .011(3)
Al(5) 1 8d .180(1) .1475(7) .350(1) .012(3)
Al(6) 1 8d .2264(9) .6221(9) .162(1) .010(4)
Al(7) 1 8d .265(1) .124(1) .026(1) .013(5)
Al(8) 1 8d .3097(7) .066(1) .2298(8) .010(3)
Al(9) 1 8d .3371(7) .6224(7) .337(1) .018(4)
Al(10) 1 8d .4587(7) .1081(9) .349(1) .012(4)
Al(11) 1 8d .5193(8) .079(1) .549(1) .013(4)
Al(12) 1 4c .094(1) .25 .659(1) .006(5)
Al(13) 1 4c .105(1) .25 .039(2) .026(7)
Al(14) 1 4c .318(1) .25 .845(2) .011(4)
Al(15) 1 4c .399(1) .25 .540(1) .011(6)
Al(16) 1 4c .403(1) .25 .148(2) .016(5)
